data_4342699
loop_
_publ_author_name
'Yang, Mu'
'Pickard, Amanda J.'
'Qiao, Xin'
'Gueble, Matthew J.'
'Day, Cynthia S.'
'Kucera, Gregory L.'
'Bierbach, Ulrich'

_publ_section_title
;
 Synthesis, reactivity, and biological activity of gold(i) complexes
 modified with thiourea-functionalized tyrosine kinase inhibitors.
;
_journal_issue 7
_journal_name_full 'Inorganic chemistry'
_journal_page_first 3316
_journal_page_last 3324
_journal_paper_doi 10.1021/ic502998a
_journal_volume 54
_journal_year 2015
_chemical_formula_sum 'C20 H23 Cl F N5 O2 S'
_chemical_formula_weight 451.94
_chemical_name_systematic
;
 ?
;
_space_group_crystal_system monoclinic
_space_group_IT_number 15
_space_group_name_Hall '-C 2yc'
_space_group_name_H-M_alt 'C 1 2/c 1'
_symmetry_space_group_name_Hall '-C 2yc'
_symmetry_space_group_name_H-M 'C 1 2/c 1'
_atom_sites_solution_hydrogens mixed
_atom_sites_solution_primary direct
_atom_sites_solution_secondary difmap
_audit_creation_method SHELXL-2013
_cell_angle_alpha 90
_cell_angle_beta 121.1320(10)
_cell_angle_gamma 90
_cell_formula_units_Z 8
_cell_length_a 17.682(2)
_cell_length_b 21.055(3)
_cell_length_c 13.645(3)
_cell_measurement_reflns_used 6001
_cell_measurement_temperature 193(2)
_cell_measurement_theta_max 25.72
_cell_measurement_theta_min 3.49
_cell_volume 4348.3(12)
_computing_cell_refinement 'Bruker APEX2'
_computing_data_collection 'Bruker SMART'
_computing_data_reduction 'Bruker APEX2'
_computing_molecular_graphics 'Bruker SHELXTL'
_computing_publication_material 'Bruker SHELXTL'
_computing_structure_refinement 'SHELXL-2013 (Sheldrick, 2013)'
_computing_structure_solution 'SHELXL-2013 (Sheldrick, 2013)'
_diffrn_ambient_temperature 193(2)
_diffrn_measured_fraction_theta_full 0.997
_diffrn_measured_fraction_theta_max 0.992
_diffrn_measurement_device_type 'Bruker APEX CCD'
_diffrn_measurement_method '\f and \w scans'
_diffrn_radiation_monochromator graphite
_diffrn_radiation_source 'sealed tube'
_diffrn_radiation_type MoK\a
_diffrn_radiation_wavelength 0.71073
_diffrn_reflns_av_R_equivalents 0.0370
_diffrn_reflns_av_unetI/netI 0.0304
_diffrn_reflns_Laue_measured_fraction_full 0.997
_diffrn_reflns_Laue_measured_fraction_max 0.992
_diffrn_reflns_limit_h_max 23
_diffrn_reflns_limit_h_min -23
_diffrn_reflns_limit_k_max 28
_diffrn_reflns_limit_k_min -28
_diffrn_reflns_limit_l_max 18
_diffrn_reflns_limit_l_min -18
_diffrn_reflns_number 29252
_diffrn_reflns_point_group_measured_fraction_full 0.997
_diffrn_reflns_point_group_measured_fraction_max 0.992
_diffrn_reflns_theta_full 25.242
_diffrn_reflns_theta_max 28.806
_diffrn_reflns_theta_min 3.489
_exptl_absorpt_coefficient_mu 0.307
_exptl_absorpt_correction_T_max 0.7457
_exptl_absorpt_correction_T_min 0.7092
_exptl_absorpt_correction_type multi-scan
_exptl_absorpt_process_details
;
 Data were corrected for absorption effects using the
 multi-scan technique (SADABS). The ratio of minimum
 to maximum apparent transmission was 0.951.  The
 calculated minimum and maximum transmission
 coefficients (based on crystal size) are 0.887 and 0.973.
;
_exptl_crystal_colour colourless
_exptl_crystal_density_diffrn 1.381
_exptl_crystal_description parallelepiped
_exptl_crystal_F_000 1888
_exptl_crystal_size_max 0.400
_exptl_crystal_size_mid 0.100
_exptl_crystal_size_min 0.090
_exptl_transmission_factor_max 0.7457
_exptl_transmission_factor_min 0.7092
_refine_diff_density_max 0.296
_refine_diff_density_min -0.248
_refine_diff_density_rms 0.040
_refine_ls_extinction_method none
_refine_ls_goodness_of_fit_ref 1.026
_refine_ls_hydrogen_treatment mixed
_refine_ls_matrix_type full
_refine_ls_number_parameters 331
_refine_ls_number_reflns 5646
_refine_ls_number_restraints 0
_refine_ls_restrained_S_all 1.026
_refine_ls_R_factor_all 0.0800
_refine_ls_R_factor_gt 0.0520
_refine_ls_shift/su_max 0.001
_refine_ls_shift/su_mean 0.000
_refine_ls_structure_factor_coef Fsqd
_refine_ls_weighting_details
;
 w=1/[\s^2^(Fo^2^)+(0.0635P)^2^+2.5407P]
 where P=(Fo^2^+2Fc^2^)/3
;
_refine_ls_weighting_scheme calc
_refine_ls_wR_factor_gt 0.1285
_refine_ls_wR_factor_ref 0.1486
_reflns_Friedel_coverage 0.000
_reflns_number_gt 3848
_reflns_number_total 5646
_reflns_threshold_expression 'I > 2\s(I)'
_cod_data_source_file ic502998a_si_002.cif
_cod_data_source_block a48tfinal
_cod_depositor_comments 'Adding full bibliography for 4342699--4342700.cif.'
_cod_original_cell_volume 4348.3(13)
_cod_database_code 4342699
_shelx_space_group_comment
;
The symmetry employed for this shelxl refinement is uniquely defined
by the following loop, which should always be used as a source of
symmetry information in preference to the above space-group names.
They are only intended as comments.
;
_shelx_estimated_absorpt_t_min 0.887
_shelx_estimated_absorpt_t_max 0.973
_shelxl_version_number 2013-2

loop_
_space_group_symop_operation_xyz
'x, y, z'
'-x, y, -z+1/2'
'x+1/2, y+1/2, z'
'-x+1/2, y+1/2, -z+1/2'
'-x, -y, -z'
'x, -y, z-1/2'
'-x+1/2, -y+1/2, -z'
'x+1/2, -y+1/2, z-1/2'

loop_
_atom_site_label
_atom_site_type_symbol
_atom_site_fract_x
_atom_site_fract_y
_atom_site_fract_z
_atom_site_U_iso_or_equiv
_atom_site_adp_type
_atom_site_occupancy
_atom_site_site_symmetry_order
_atom_site_calc_flag
_atom_site_refinement_flags_posn
_atom_site_refinement_flags_adp
_atom_site_refinement_flags_occupancy
_atom_site_disorder_assembly
_atom_site_disorder_group
S1 S 0.13427(4) 0.16817(3) 0.93247(5) 0.05900(17) Uani 1 1 d . . . . .
Cl1 Cl -0.38562(7) -0.01058(6) 0.44066(11) 0.0978(4) Uani 0.6667 1 d . . P A 1
F1 F -0.3535(2) -0.14686(17) 0.4793(3) 0.0990(10) Uani 0.6667 1 d . . P A 1
O1 O 0.29557(9) 0.16108(7) 0.78308(12) 0.0586(4) Uani 1 1 d . . . . .
N1 N 0.12824(11) 0.28210(9) 0.84799(17) 0.0564(4) Uani 1 1 d . . . . .
H1N H 0.1363(15) 0.3087(12) 0.805(2) 0.066(7) Uiso 1 1 d . . . . .
N2 N 0.13930(10) 0.20084(7) 0.74571(14) 0.0491(4) Uani 1 1 d . . . . .
N3 N 0.19275(14) -0.05478(9) 0.69142(15) 0.0626(5) Uani 1 1 d . . . . .
N4 N 0.04096(15) -0.07820(9) 0.62471(16) 0.0675(5) Uani 1 1 d . . . . .
N5 N -0.05897(13) 0.00051(11) 0.60300(15) 0.0601(5) Uani 1 1 d . . . . .
H5N H -0.0708(18) 0.0395(13) 0.602(2) 0.086(10) Uiso 1 1 d . . . . .
C1 C 0.12484(17) 0.31059(12) 0.9427(2) 0.0741(7) Uani 1 1 d . . . . .
H1A H 0.0672 0.3019 0.9340 0.111 Uiso 1 1 calc R U . . .
H1B H 0.1333 0.3566 0.9429 0.111 Uiso 1 1 calc R U . . .
H1C H 0.1717 0.2925 1.0151 0.111 Uiso 1 1 calc R U . . .
C2 C 0.13356(11) 0.21971(9) 0.83700(16) 0.0461(4) Uani 1 1 d . . . . .
C3 C 0.14993(12) 0.13560(9) 0.72801(15) 0.0459(4) Uani 1 1 d . . . . .
C4 C 0.23420(12) 0.11449(10) 0.75062(15) 0.0484(4) Uani 1 1 d . . . . .
C5 C 0.24689(13) 0.05174(10) 0.73828(16) 0.0523(5) Uani 1 1 d . . . . .
H5 H 0.3033 0.0374 0.7553 0.063 Uiso 1 1 calc R U . . .
C6 C 0.17674(14) 0.00823(10) 0.70053(15) 0.0508(5) Uani 1 1 d . . . . .
C7 C 0.09234(13) 0.02971(9) 0.67313(15) 0.0484(4) Uani 1 1 d . . . . .
C8 C 0.08137(12) 0.09446(9) 0.68813(15) 0.0474(4) Uani 1 1 d . . . . .
H8 H 0.0249 0.1096 0.6700 0.057 Uiso 1 1 calc R U . . .
C9 C 0.1244(2) -0.09269(11) 0.6548(2) 0.0695(6) Uani 1 1 d . . . . .
H9 H 0.1354 -0.1363 0.6488 0.083 Uiso 1 1 calc R U . . .
C10 C 0.02439(15) -0.01738(10) 0.63300(16) 0.0550(5) Uani 1 1 d . . . . .
C11 C -0.13454(17) -0.03737(14) 0.56902(18) 0.0726(7) Uani 1 1 d . . . . .
C12 C -0.21335(17) -0.00505(17) 0.52749(19) 0.0854(9) Uani 1 1 d . . . . .
H12 H -0.2194 0.0398 0.5196 0.102 Uiso 0.6667 1 calc R U P B 1
H12' H -0.2036 0.0394 0.5290 0.102 Uiso 0.3333 1 calc R U P B 2
C13 C -0.2853(4) -0.0487(3) 0.4976(4) 0.0625(12) Uani 0.6667 1 d . . P A 1
C14 C -0.2797(5) -0.1131(4) 0.5117(5) 0.0732(18) Uani 0.6667 1 d . . P A 1
C15 C -0.2006(4) -0.1431(3) 0.5544(5) 0.0772(15) Uani 0.6667 1 d . . P A 1
H15 H -0.1934 -0.1877 0.5667 0.093 Uiso 0.6667 1 calc R U P A 1
C16 C -0.1329(2) -0.10306(16) 0.5779(2) 0.0952(10) Uani 1 1 d . . . . .
H16 H -0.0773 -0.1226 0.6036 0.114 Uiso 0.6667 1 calc R U P A 1
H16' H -0.0841 -0.1314 0.6095 0.114 Uiso 0.3333 1 calc R U P A 2
C17 C 0.13998(19) 0.24616(12) 0.6648(2) 0.0731(6) Uani 1 1 d . . . . .
H17A H 0.0859 0.2717 0.6304 0.110 Uiso 1 1 calc R U . . .
H17B H 0.1430 0.2230 0.6046 0.110 Uiso 1 1 calc R U . . .
H17C H 0.1915 0.2741 0.7054 0.110 Uiso 1 1 calc R U . . .
C18 C 0.38345(13) 0.14491(13) 0.8107(2) 0.0666(6) Uani 1 1 d . . . . .
H18A H 0.3815 0.1209 0.7471 0.080 Uiso 1 1 calc R U . . .
H18B H 0.4130 0.1184 0.8807 0.080 Uiso 1 1 calc R U . . .
C19 C 0.43256(16) 0.20623(15) 0.8299(2) 0.0829(8) Uani 1 1 d . . . . .
H19A H 0.4944 0.1972 0.8551 0.124 Uiso 1 1 calc R U . . .
H19B H 0.4299 0.2311 0.8888 0.124 Uiso 1 1 calc R U . . .
H19C H 0.4055 0.2305 0.7583 0.124 Uiso 1 1 calc R U . . .
O2 O 0.14463(19) 0.39474(11) 0.7496(3) 0.1240(9) Uani 1 1 d . . . . .
H2O H 0.200(3) 0.4111(19) 0.774(4) 0.149 Uiso 1 1 d . U . . .
C20 C 0.0760(2) 0.42733(19) 0.6674(4) 0.1139(12) Uani 1 1 d . . . . .
H20A H 0.0582 0.4601 0.7025 0.171 Uiso 1 1 calc R U . . .
H20B H 0.0265 0.3983 0.6227 0.171 Uiso 1 1 calc R U . . .
H20C H 0.0932 0.4474 0.6170 0.171 Uiso 1 1 calc R U . . .
C13' C -0.3045(6) -0.0174(5) 0.4832(8) 0.054(2) Uani 0.3333 1 d . . P A 2
H13' H -0.3518 0.0117 0.4597 0.064 Uiso 0.3333 1 calc R U P A 2
C14' C -0.3061(9) -0.0831(6) 0.4835(10) 0.066(3) Uani 0.3333 1 d . . P A 2
C15' C -0.2350(9) -0.1178(5) 0.5207(9) 0.055(2) Uani 0.3333 1 d . . P A 2
F1' F -0.3891(4) -0.1098(3) 0.4426(5) 0.0860(15) Uani 0.3333 1 d . . P A 2
Cl1' Cl -0.23995(17) -0.19979(9) 0.5261(2) 0.0912(7) Uani 0.3333 1 d . . P A 2

loop_
_atom_site_aniso_label
_atom_site_aniso_U_11
_atom_site_aniso_U_22
_atom_site_aniso_U_33
_atom_site_aniso_U_23
_atom_site_aniso_U_13
_atom_site_aniso_U_12
S1 0.0627(3) 0.0704(4) 0.0539(3) -0.0089(2) 0.0373(3) -0.0127(3)
Cl1 0.0598(6) 0.1154(9) 0.1117(9) 0.0202(7) 0.0397(6) -0.0026(5)
F1 0.0756(19) 0.111(2) 0.095(2) 0.0006(17) 0.0331(16) -0.0398(16)
O1 0.0418(7) 0.0728(10) 0.0614(9) -0.0128(7) 0.0269(7) -0.0029(6)
N1 0.0522(10) 0.0555(10) 0.0697(11) -0.0134(9) 0.0374(9) -0.0095(8)
N2 0.0505(9) 0.0515(9) 0.0530(9) -0.0005(7) 0.0321(8) 0.0016(7)
N3 0.0851(13) 0.0569(11) 0.0562(10) 0.0004(8) 0.0438(10) 0.0113(10)
N4 0.0951(15) 0.0601(12) 0.0564(11) -0.0089(8) 0.0456(11) -0.0145(10)
N5 0.0622(11) 0.0740(13) 0.0478(9) -0.0110(9) 0.0310(9) -0.0197(10)
C1 0.0733(15) 0.0717(15) 0.0963(18) -0.0358(13) 0.0573(14) -0.0165(12)
C2 0.0314(8) 0.0573(11) 0.0515(10) -0.0100(8) 0.0227(8) -0.0062(7)
C3 0.0448(10) 0.0550(11) 0.0397(9) -0.0031(8) 0.0231(8) 0.0027(8)
C4 0.0434(10) 0.0636(12) 0.0389(9) -0.0055(8) 0.0217(8) 0.0019(8)
C5 0.0503(11) 0.0665(13) 0.0434(10) -0.0016(9) 0.0266(9) 0.0113(9)
C6 0.0635(12) 0.0572(11) 0.0376(9) -0.0010(8) 0.0303(9) 0.0076(9)
C7 0.0547(11) 0.0582(11) 0.0354(9) -0.0027(8) 0.0255(8) -0.0015(9)
C8 0.0451(10) 0.0598(11) 0.0409(9) -0.0027(8) 0.0247(8) 0.0009(8)
C9 0.107(2) 0.0527(13) 0.0615(13) -0.0028(10) 0.0529(14) 0.0006(13)
C10 0.0711(13) 0.0615(12) 0.0389(9) -0.0061(8) 0.0331(10) -0.0108(10)
C11 0.0779(16) 0.1033(19) 0.0463(11) -0.0248(12) 0.0390(12) -0.0436(14)
C12 0.0694(16) 0.145(3) 0.0484(12) -0.0209(14) 0.0353(12) -0.0426(17)
C13 0.062(3) 0.074(4) 0.052(2) 0.002(3) 0.031(2) -0.001(3)
C14 0.075(4) 0.087(5) 0.057(3) -0.002(3) 0.034(3) -0.034(4)
C15 0.081(3) 0.067(3) 0.075(3) 0.004(2) 0.035(3) -0.012(2)
C16 0.114(2) 0.110(2) 0.0783(18) -0.0366(16) 0.0616(18) -0.0602(19)
C17 0.0918(18) 0.0696(15) 0.0732(15) 0.0120(12) 0.0535(14) 0.0122(13)
C18 0.0423(11) 0.0967(17) 0.0613(13) -0.0053(12) 0.0271(10) 0.0042(11)
C19 0.0513(13) 0.113(2) 0.0854(18) 0.0058(16) 0.0363(13) -0.0072(13)
O2 0.1023(18) 0.0846(15) 0.173(3) 0.0146(15) 0.0626(19) -0.0325(13)
C20 0.094(2) 0.110(3) 0.126(3) -0.013(2) 0.048(2) -0.037(2)
C13' 0.050(5) 0.058(6) 0.059(5) -0.012(4) 0.032(4) -0.012(4)
C14' 0.093(9) 0.054(7) 0.057(6) -0.014(4) 0.043(6) -0.040(6)
C15' 0.079(8) 0.045(5) 0.055(5) -0.008(4) 0.045(6) -0.021(5)
F1' 0.072(3) 0.103(4) 0.085(4) -0.024(3) 0.043(3) -0.046(3)
Cl1' 0.1355(19) 0.0507(10) 0.1152(16) -0.0169(10) 0.0846(15) -0.0360(11)

loop_
_atom_type_symbol
_atom_type_description
_atom_type_scat_dispersion_real
_atom_type_scat_dispersion_imag
_atom_type_scat_source
C C 0.0033 0.0016 'International Tables Vol C Tables 4.2.6.8 and 6.1.1.4'
H H 0.0000 0.0000 'International Tables Vol C Tables 4.2.6.8 and 6.1.1.4'
N N 0.0061 0.0033 'International Tables Vol C Tables 4.2.6.8 and 6.1.1.4'
O O 0.0106 0.0060 'International Tables Vol C Tables 4.2.6.8 and 6.1.1.4'
F F 0.0171 0.0103 'International Tables Vol C Tables 4.2.6.8 and 6.1.1.4'
S S 0.1246 0.1234 'International Tables Vol C Tables 4.2.6.8 and 6.1.1.4'
Cl Cl 0.1484 0.1585 'International Tables Vol C Tables 4.2.6.8 and 6.1.1.4'

loop_
_geom_angle_atom_site_label_1
_geom_angle_atom_site_label_2
_geom_angle_atom_site_label_3
_geom_angle
_geom_angle_site_symmetry_3
C4 O1 C18 119.22(17) .
C2 N1 C1 123.0(2) .
C2 N1 H1N 120.6(16) .
C1 N1 H1N 115.5(16) .
C2 N2 C3 121.06(16) .
C2 N2 C17 122.24(17) .
C3 N2 C17 116.61(16) .
C9 N3 C6 115.4(2) .
C10 N4 C9 116.5(2) .
C10 N5 C11 129.4(2) .
C10 N5 H5N 119.6(19) .
C11 N5 H5N 111(2) .
N1 C1 H1A 109.5 .
N1 C1 H1B 109.5 .
H1A C1 H1B 109.5 .
N1 C1 H1C 109.5 .
H1A C1 H1C 109.5 .
H1B C1 H1C 109.5 .
N1 C2 N2 115.75(18) .
N1 C2 S1 121.30(15) .
N2 C2 S1 122.94(15) .
C8 C3 N2 121.07(16) .
C8 C3 C4 120.34(18) .
N2 C3 C4 118.57(17) .
O1 C4 C5 125.85(17) .
O1 C4 C3 114.52(17) .
C5 C4 C3 119.64(18) .
C4 C5 C6 120.33(18) .
C4 C5 H5 119.8 .
C6 C5 H5 119.8 .
N3 C6 C5 118.50(19) .
N3 C6 C7 121.58(19) .
C5 C6 C7 119.92(18) .
C8 C7 C6 118.57(18) .
C8 C7 C10 125.15(18) .
C6 C7 C10 116.28(18) .
C3 C8 C7 121.08(17) .
C3 C8 H8 119.5 .
C7 C8 H8 119.5 .
N3 C9 N4 128.8(2) .
N3 C9 H9 115.6 .
N4 C9 H9 115.6 .
N4 C10 N5 119.5(2) .
N4 C10 C7 121.4(2) .
N5 C10 C7 119.16(19) .
C12 C11 C16 119.8(2) .
C12 C11 N5 116.0(3) .
C16 C11 N5 124.1(3) .
C11 C12 C13' 139.9(5) .
C11 C12 C13 110.9(4) .
C11 C12 H12 124.6 .
C13 C12 H12 124.6 .
C11 C12 H12' 110.1 .
C13' C12 H12' 110.1 .
C14 C13 C12 126.9(5) .
C14 C13 Cl1 120.6(5) .
C12 C13 Cl1 112.5(5) .
F1 C14 C15 120.2(6) .
F1 C14 C13 119.4(7) .
C15 C14 C13 120.3(6) .
C16 C15 C14 113.4(5) .
C16 C15 H15 123.3 .
C14 C15 H15 123.3 .
C15 C16 C11 128.5(4) .
C11 C16 C15' 100.7(5) .
C15 C16 H16 115.8 .
C11 C16 H16 115.8 .
C11 C16 H16' 129.7 .
C15' C16 H16' 129.7 .
N2 C17 H17A 109.5 .
N2 C17 H17B 109.5 .
H17A C17 H17B 109.5 .
N2 C17 H17C 109.5 .
H17A C17 H17C 109.5 .
H17B C17 H17C 109.5 .
O1 C18 C19 106.9(2) .
O1 C18 H18A 110.3 .
C19 C18 H18A 110.3 .
O1 C18 H18B 110.3 .
C19 C18 H18B 110.3 .
H18A C18 H18B 108.6 .
C18 C19 H19A 109.5 .
C18 C19 H19B 109.5 .
H19A C19 H19B 109.5 .
C18 C19 H19C 109.5 .
H19A C19 H19C 109.5 .
H19B C19 H19C 109.5 .
C20 O2 H2O 116(3) .
O2 C20 H20A 109.5 .
O2 C20 H20B 109.5 .
H20A C20 H20B 109.5 .
O2 C20 H20C 109.5 .
H20A C20 H20C 109.5 .
H20B C20 H20C 109.5 .
C14' C13' C12 101.7(8) .
C14' C13' H13' 129.2 .
C12 C13' H13' 129.2 .
C15' C14' C13' 122.8(10) .
C15' C14' F1' 122.2(11) .
C13' C14' F1' 114.9(10) .
C14' C15' C16 134.8(8) .
C14' C15' Cl1' 120.8(10) .
C16 C15' Cl1' 104.2(8) .
C15' Cl1' Cl1' 161.3(4) 7_446

loop_
_geom_bond_atom_site_label_1
_geom_bond_atom_site_label_2
_geom_bond_distance
_geom_bond_site_symmetry_2
S1 C2 1.691(2) .
Cl1 C13 1.722(6) .
F1 C14 1.343(7) .
O1 C4 1.356(2) .
O1 C18 1.438(2) .
N1 C2 1.331(3) .
N1 C1 1.454(3) .
N1 H1N 0.88(2) .
N2 C2 1.360(2) .
N2 C3 1.424(2) .
N2 C17 1.463(3) .
N3 C9 1.312(3) .
N3 C6 1.375(3) .
N4 C10 1.331(3) .
N4 C9 1.346(3) .
N5 C10 1.363(3) .
N5 C11 1.413(3) .
N5 H5N 0.85(3) .
C1 H1A 0.9800 .
C1 H1B 0.9800 .
C1 H1C 0.9800 .
C3 C8 1.354(3) .
C3 C4 1.427(2) .
C4 C5 1.365(3) .
C5 C6 1.408(3) .
C5 H5 0.9500 .
C6 C7 1.412(3) .
C7 C8 1.407(3) .
C7 C10 1.431(3) .
C8 H8 0.9500 .
C9 H9 0.9500 .
C11 C12 1.382(4) .
C11 C16 1.387(4) .
C12 C13' 1.423(9) .
C12 C13 1.447(7) .
C12 H12 0.9500 .
C12 H12' 0.9500 .
C13 C14 1.367(9) .
C14 C15 1.361(9) .
C15 C16 1.360(6) .
C15 H15 0.9500 .
C16 C15' 1.582(13) .
C16 H16 0.9500 .
C16 H16' 0.9500 .
C17 H17A 0.9800 .
C17 H17B 0.9800 .
C17 H17C 0.9800 .
C18 C19 1.502(4) .
C18 H18A 0.9900 .
C18 H18B 0.9900 .
C19 H19A 0.9800 .
C19 H19B 0.9800 .
C19 H19C 0.9800 .
O2 C20 1.339(4) .
O2 H2O 0.93(4) .
C20 H20A 0.9800 .
C20 H20B 0.9800 .
C20 H20C 0.9800 .
C13' C14' 1.383(12) .
C13' H13' 0.9500 .
C14' C15' 1.309(19) .
C14' F1' 1.390(14) .
C15' Cl1' 1.732(10) .
Cl1' Cl1' 2.201(4) 7_446

loop_
_geom_hbond_atom_site_label_D
_geom_hbond_atom_site_label_H
_geom_hbond_atom_site_label_A
_geom_hbond_distance_DH
_geom_hbond_distance_HA
_geom_hbond_distance_DA
_geom_hbond_angle_DHA
_geom_hbond_site_symmetry_A
N1 H1N O2 0.88(2) 1.99(2) 2.813(3) 154(2) .
N5 H5N S1 0.85(3) 2.88(3) 3.715(2) 171(3) 2_556
O2 H2O N3 0.93(4) 1.84(4) 2.766(3) 175(4) 4_556

loop_
_geom_torsion_atom_site_label_1
_geom_torsion_atom_site_label_2
_geom_torsion_atom_site_label_3
_geom_torsion_atom_site_label_4
_geom_torsion
_geom_torsion_site_symmetry_4
C1 N1 C2 N2 -177.77(18) .
C1 N1 C2 S1 1.5(3) .
C3 N2 C2 N1 176.72(16) .
C17 N2 C2 N1 0.3(3) .
C3 N2 C2 S1 -2.6(2) .
C17 N2 C2 S1 -179.02(16) .
C2 N2 C3 C8 75.3(2) .
C17 N2 C3 C8 -108.1(2) .
C2 N2 C3 C4 -106.21(19) .
C17 N2 C3 C4 70.4(2) .
C18 O1 C4 C5 -1.8(3) .
C18 O1 C4 C3 178.48(17) .
C8 C3 C4 O1 175.92(16) .
N2 C3 C4 O1 -2.6(2) .
C8 C3 C4 C5 -3.8(3) .
N2 C3 C4 C5 177.63(17) .
O1 C4 C5 C6 -178.05(17) .
C3 C4 C5 C6 1.7(3) .
C9 N3 C6 C5 -179.43(18) .
C9 N3 C6 C7 0.6(3) .
C4 C5 C6 N3 -178.72(17) .
C4 C5 C6 C7 1.2(3) .
N3 C6 C7 C8 177.86(17) .
C5 C6 C7 C8 -2.1(3) .
N3 C6 C7 C10 -1.4(2) .
C5 C6 C7 C10 178.63(16) .
N2 C3 C8 C7 -178.52(16) .
C4 C3 C8 C7 3.0(3) .
C6 C7 C8 C3 0.0(3) .
C10 C7 C8 C3 179.17(17) .
C6 N3 C9 N4 0.3(3) .
C10 N4 C9 N3 -0.3(3) .
C9 N4 C10 N5 179.53(17) .
C9 N4 C10 C7 -0.7(3) .
C11 N5 C10 N4 4.6(3) .
C11 N5 C10 C7 -175.20(18) .
C8 C7 C10 N4 -177.78(18) .
C6 C7 C10 N4 1.4(3) .
C8 C7 C10 N5 2.0(3) .
C6 C7 C10 N5 -178.74(16) .
C10 N5 C11 C12 -170.78(19) .
C10 N5 C11 C16 10.9(3) .
C16 C11 C12 C13' -2.0(7) .
N5 C11 C12 C13' 179.6(6) .
C16 C11 C12 C13 -0.5(3) .
N5 C11 C12 C13 -178.9(2) .
C11 C12 C13 C14 3.0(6) .
C13' C12 C13 C14 -179.0(13) .
C11 C12 C13 Cl1 -177.8(2) .
C13' C12 C13 Cl1 0.2(8) .
C12 C13 C14 F1 179.9(4) .
Cl1 C13 C14 F1 0.8(8) .
C12 C13 C14 C15 -2.3(9) .
Cl1 C13 C14 C15 178.6(5) .
F1 C14 C15 C16 176.8(5) .
C13 C14 C15 C16 -0.9(8) .
C14 C15 C16 C11 3.5(7) .
C14 C15 C16 C15' -12.9(8) .
C12 C11 C16 C15 -2.8(5) .
N5 C11 C16 C15 175.5(3) .
C12 C11 C16 C15' 5.1(4) .
N5 C11 C16 C15' -176.6(4) .
C4 O1 C18 C19 173.63(18) .
C11 C12 C13' C14' -2.2(11) .
C13 C12 C13' C14' -5.1(7) .
C12 C13' C14' C15' 1.4(13) .
C12 C13' C14' F1' -179.5(7) .
C13' C14' C15' C16 3.3(17) .
F1' C14' C15' C16 -175.7(8) .
C13' C14' C15' Cl1' 176.5(8) .
F1' C14' C15' Cl1' -2.5(13) .
C15 C16 C15' C14' 160.3(17) .
C11 C16 C15' C14' -6.7(11) .
C15 C16 C15' Cl1' -13.8(6) .
C11 C16 C15' Cl1' 179.3(4) .
C14' C15' Cl1' Cl1' 82.2(17) 7_446
C16 C15' Cl1' Cl1' -102.7(15) 7_446
